data_7246141
loop_
_publ_author_name
'Podda, Enrico'
'Arca, Massimiliano'
'Pintus, Anna'
'Lippolis, Vito'
'Caltagirone, Claudia'
'Coles, Simon J.'
'Orton, James B.'
'Ennas, Guido'
'Picci, Giacomo'
'Davies, Robert P.'
'Aragoni, M. Carla'

_publ_section_title
;
 On the role of torsional dynamics in the solid-state fluorescent
 properties of a new bifluorene--tetracarboxylic acid and its
 supramolecular assemblies: a structural and TD-DFT investigation
;
_journal_issue 7
_journal_name_full CrystEngComm
_journal_page_first 1058
_journal_page_last 1066
_journal_paper_doi 10.1039/D2CE01552H
_journal_volume 25
_journal_year 2023
_chemical_formula_moiety 'C33 H26 Cd2 O11'
_chemical_formula_sum 'C33 H26 Cd2 O11'
_chemical_formula_weight 823.34
_space_group_crystal_system orthorhombic
_space_group_IT_number 36
_space_group_name_Hall 'C 2c -2'
_space_group_name_H-M_alt 'C m c 21'
_atom_sites_solution_hydrogens mixed
_atom_sites_solution_primary dual
_audit_creation_date 2022-10-20
_audit_creation_method
;
Olex2 1.5
(compiled 2022.04.07 svn.rca3783a0 for OlexSys, GUI svn.r6498)
;
_audit_update_record
;
2022-10-21 deposited with the CCDC.	2023-01-17 downloaded from the CCDC.
;
_cell_angle_alpha 90
_cell_angle_beta 90
_cell_angle_gamma 90
_cell_formula_units_Z 8
_cell_length_a 27.4335(7)
_cell_length_b 18.9368(6)
_cell_length_c 12.7660(5)
_cell_measurement_reflns_used 6985
_cell_measurement_temperature 100.00(10)
_cell_measurement_theta_max 69.4600
_cell_measurement_theta_min 2.9310
_cell_volume 6632.0(4)
_computing_cell_refinement 'CrysAlisPro 1.171.40.37a (Rigaku OD, 2019)'
_computing_data_collection 'CrysAlisPro 1.171.40.37a (Rigaku OD, 2019)'
_computing_data_reduction 'CrysAlisPro 1.171.40.37a (Rigaku OD, 2019)'
_computing_molecular_graphics 'Olex2 1.5 (Dolomanov et al., 2009)'
_computing_publication_material 'Olex2 1.5 (Dolomanov et al., 2009)'
_computing_structure_refinement 'SHELXL 2018/3 (Sheldrick, 2015)'
_computing_structure_solution 'SHELXT 2018/2 (Sheldrick, 2018)'
_diffrn_ambient_environment N~2~
_diffrn_ambient_temperature 100.00(10)
_diffrn_detector 'CCD plate'
_diffrn_detector_area_resol_mean 10.0000
_diffrn_measured_fraction_theta_full 1.000
_diffrn_measured_fraction_theta_max 1.000
_diffrn_measurement_details
;
List of Runs (angles in degrees, time in seconds):

  # Type    Start    End  Width  t~exp~   \w     \q     \k     \f   Frames
#--------------------------------------------------------------------------
  1  \w    -67.00 -41.00   0.50    6.00    --    0.00  42.00-113.00   52
  2  \w    -24.00   1.00   0.50    6.00    --    0.00  42.00-113.00   50
  3  \w   -178.00 -19.00   0.50   42.00    --  -90.00  42.00-113.00  318
  4  \w    -89.00  69.00   0.50    6.00    --    0.00  39.00 -60.00  316
  5  \w    -19.00   6.00   0.50   42.00    --    5.00  42.00-113.00   50
  6  \w   -115.00 -82.00   0.50   42.00    --  -90.00  39.00   0.00   66
  7  \w   -166.00-121.00   0.50   42.00    --  -90.00  20.00 -30.00   90
  8  \w    -90.00 -64.00   0.50   42.00    --  -90.00  20.00 -30.00   52
  9  \w   -179.00  -1.00   0.50   42.00    --  -90.00  49.00 120.00  356
 10  \w   -113.00  -1.00   0.50   42.00    --  -90.00  49.00-180.00  224
 11  \w   -164.00-118.00   0.50   42.00    --  -90.00  49.00-180.00   92
 12  \w    -44.00  -4.00   0.50   42.00    --  -90.00  39.00   0.00   80
 13  \w   -160.00 -74.00   0.50   42.00    --  -90.00  39.00  30.00  172
 14  \w   -156.00-107.00   0.50   42.00    --  -90.00  10.00-150.00   98
 15  \w    -41.00 -15.00   0.50   42.00    --  -90.00  10.00-150.00   52
 16  \w   -142.00 -96.00   0.50   42.00    --  -90.00  20.00-120.00   92
 17  \w   -129.00 -93.00   0.50   42.00    --  -90.00  30.00  30.00   72
 18  \w   -177.00-151.00   0.50   42.00    --  -90.00  39.00   0.00   52
;
_diffrn_measurement_device 'four-circle diffractometer'
_diffrn_measurement_device_type 'XtaLAB AFC11 (RCD3): quarter-chi single'
_diffrn_measurement_method '\w scans'
_diffrn_orient_matrix_type 'CrysAlisPro convention (1999,Acta A55,543-557)'
_diffrn_orient_matrix_UB_11 -0.0038274000
_diffrn_orient_matrix_UB_12 -0.0635989000
_diffrn_orient_matrix_UB_13 -0.0748546000
_diffrn_orient_matrix_UB_21 -0.0536680000
_diffrn_orient_matrix_UB_22 -0.0103798000
_diffrn_orient_matrix_UB_23 0.0321183000
_diffrn_orient_matrix_UB_31 -0.0161111000
_diffrn_orient_matrix_UB_32 0.0496858000
_diffrn_orient_matrix_UB_33 -0.0889789000
_diffrn_radiation_monochromator mirror
_diffrn_radiation_probe x-ray
_diffrn_radiation_type 'Cu K\a'
_diffrn_radiation_wavelength 1.54184
_diffrn_reflns_av_R_equivalents 0.0790
_diffrn_reflns_av_unetI/netI 0.0664
_diffrn_reflns_Laue_measured_fraction_full 1.000
_diffrn_reflns_Laue_measured_fraction_max 1.000
_diffrn_reflns_limit_h_max 33
_diffrn_reflns_limit_h_min -33
_diffrn_reflns_limit_k_max 22
_diffrn_reflns_limit_k_min -22
_diffrn_reflns_limit_l_max 15
_diffrn_reflns_limit_l_min -15
_diffrn_reflns_number 29109
_diffrn_reflns_point_group_measured_fraction_full 0.983
_diffrn_reflns_point_group_measured_fraction_max 0.983
_diffrn_reflns_theta_full 67.684
_diffrn_reflns_theta_max 68.243
_diffrn_reflns_theta_min 2.835
_diffrn_source 'Rotating-anode X-ray tube'
_diffrn_source_type 'Rigaku (Cu) X-ray Source'
_exptl_absorpt_coefficient_mu 10.775
_exptl_absorpt_correction_T_max 1.00000
_exptl_absorpt_correction_T_min 0.63147
_exptl_absorpt_correction_type multi-scan
_exptl_absorpt_process_details
;
CrysAlisPro 1.171.40.37a (Rigaku Oxford Diffraction, 2019)
Empirical absorption correction using spherical harmonics,
 implemented in SCALE3 ABSPACK scaling algorithm.
;
_exptl_crystal_colour colourless
_exptl_crystal_colour_primary colourless
_exptl_crystal_density_diffrn 1.649
_exptl_crystal_description needle
_exptl_crystal_F_000 3264
_exptl_crystal_size_max 0.06
_exptl_crystal_size_mid 0.01
_exptl_crystal_size_min 0.01
_refine_diff_density_max 1.005
_refine_diff_density_min -0.935
_refine_diff_density_rms 0.130
_refine_ls_abs_structure_details
;
 Flack x determined using 1644 quotients [(I+)-(I-)]/[(I+)+(I-)]
 (Parsons, Flack and Wagner, Acta Cryst. B69 (2013) 249-259).
;
_refine_ls_abs_structure_Flack -0.005(12)
_refine_ls_extinction_method none
_refine_ls_goodness_of_fit_ref 1.045
_refine_ls_hydrogen_treatment mixed
_refine_ls_matrix_type full
_refine_ls_number_parameters 437
_refine_ls_number_reflns 6102
_refine_ls_number_restraints 8
_refine_ls_restrained_S_all 1.044
_refine_ls_R_factor_all 0.0889
_refine_ls_R_factor_gt 0.0650
_refine_ls_shift/su_max 0.000
_refine_ls_shift/su_mean 0.000
_refine_ls_structure_factor_coef Fsqd
_refine_ls_weighting_details 'w=1/[\s^2^(Fo^2^)+(0.1069P)^2^+15.8982P] where P=(Fo^2^+2Fc^2^)/3'
_refine_ls_weighting_scheme calc
_refine_ls_wR_factor_gt 0.1674
_refine_ls_wR_factor_ref 0.1821
_reflns_Friedel_coverage 0.872
_reflns_Friedel_fraction_full 0.965
_reflns_Friedel_fraction_max 0.963
_reflns_number_gt 4540
_reflns_number_total 6102
_reflns_threshold_expression 'I > 2\s(I)'
_cod_data_source_file d2ce01552h2.cif
_cod_data_source_block 2020ep008_1a
_cod_depositor_comments 'Adding full bibliography for 7246140--7246143.cif.'
_cod_database_code 7246141
_shelx_shelxl_version_number 2018/3
_chemical_oxdiff_formula 'C33 H24 O8 Cd2'
_chemical_oxdiff_usercomment 374
_shelx_space_group_comment
;
The symmetry employed for this shelxl refinement is uniquely defined
by the following loop, which should always be used as a source of
symmetry information in preference to the above space-group names.
They are only intended as comments.
;
_shelx_estimated_absorpt_t_max 0.900
_shelx_estimated_absorpt_t_min 0.564
_olex2_refinement_description
;
1. Fixed Uiso
 At 1.2 times of:
  All C(H) groups, All C(H,H) groups
 At 1.5 times of:
  All C(H,H,H) groups, All O(H) groups, All O(H,H) groups
2. Restrained distances
 O10-H10
 0.85 with sigma of 0.01
 H10-O2_$3
 1.9 with sigma of 0.05
 H10_$2-H10
 1.35 with sigma of 0.04
 H9-O5_$4
 1.9 with sigma of 0.05
 H9_$5-H9_$6
 1.35 with sigma of 0.04
 H13-O13
 0.85 with sigma of 0.01
 H13_$1-H13
 1.35 with sigma of 0.04
3. Others
 Fixed Sof: H12A(0.5) H12B(0.5)
4.a Rotating group:
 O9(H9), O11(H11A,H11B)
4.b Secondary CH2 refined with riding coordinates:
 O12(H12A,H12B), C17(H17A,H17B)
4.c Aromatic/amide H refined with riding coordinates:
 C3(H3), C6(H6), C7(H7), C10(H10A), C13(H13A), C14(H14), C20(H20), C23(H23),
 C24(H24), C27(H27), C28(H28), C31(H31)
4.d Idealised Me refined as rotating group:
 C16(H16A,H16B,H16C), C33(H33A,H33B,H33C)
;
_smtbx_masks_void_probe_radius 1.2
_smtbx_masks_void_truncation_radius 1.2
_olex2_submission_special_instructions 'No special instructions were received'
_oxdiff_exptl_absorpt_empirical_details
;
Empirical correction (ABSPACK) includes:
- Absorption correction using spherical harmonics
- Frame scaling
- Detector area scaling
;
_oxdiff_exptl_absorpt_empirical_full_max 1.602
_oxdiff_exptl_absorpt_empirical_full_min 0.623

loop_
_space_group_symop_operation_xyz
'x, y, z'
'-x, -y, z+1/2'
'x, -y, z+1/2'
'-x, y, z'
'x+1/2, y+1/2, z'
'-x+1/2, -y+1/2, z+1/2'
'x+1/2, -y+1/2, z+1/2'
'-x+1/2, y+1/2, z'

loop_
_atom_site_label
_atom_site_type_symbol
_atom_site_fract_x
_atom_site_fract_y
_atom_site_fract_z
_atom_site_U_iso_or_equiv
_atom_site_adp_type
_atom_site_occupancy
_atom_site_site_symmetry_order
_atom_site_calc_flag
_atom_site_refinement_flags_posn
_atom_site_refinement_flags_adp
_atom_site_refinement_flags_occupancy
_atom_site_disorder_assembly
_atom_site_disorder_group
Cd1 Cd 1.000000 0.74287(7) 0.58856(16) 0.0464(4) Uani 1 2 d S T P . .
Cd2 Cd 0.500000 0.41471(11) 0.79751(17) 0.0617(5) Uani 1 2 d S T P . .
Cd3 Cd 0.500000 0.58692(9) 0.6931(2) 0.0748(7) Uani 1 2 d S T P . .
Cd4 Cd 1.000000 0.73096(13) 0.28406(19) 0.0743(6) Uani 1 2 d S T P . .
O1 O 0.5566(4) 0.6861(6) 0.7068(12) 0.063(3) Uani 1 1 d . . . . .
O2 O 0.5602(4) 0.6181(8) 0.5687(12) 0.076(4) Uani 1 1 d . . . . .
O3 O 0.5530(3) 0.4951(6) 0.7350(10) 0.055(3) Uani 1 1 d . . . . .
O4 O 0.5844(4) 0.4330(6) 0.6003(14) 0.075(4) Uani 1 1 d . . . . .
O5 O 0.9488(4) 0.7740(8) 0.4425(13) 0.075(4) Uani 1 1 d . . . . .
O6 O 0.9272(4) 0.6844(7) 0.3400(11) 0.061(3) Uani 1 1 d . . . . .
O7 O 0.9339(4) 0.7387(6) 0.7153(13) 0.065(4) Uani 1 1 d . . . . .
O8 O 0.9413(4) 0.6546(6) 0.5968(14) 0.065(3) Uani 1 1 d . . . . .
O9 O 0.500000 0.6051(10) 0.8738(18) 0.074(6) Uani 1 2 d S T P . .
H9 H 0.524359 0.636424 0.890721 0.111 Uiso 1 1 d DR U . . .
O10 O 0.500000 0.465(2) 0.949(3) 0.149(15) Uani 1 2 d DS T P . .
H10 H 0.4756(11) 0.448(13) 0.981(16) 0.223 Uiso 1 1 d D U . . .
O11 O 0.4356(5) 0.3499(11) 0.8457(12) 0.098(6) Uani 1 1 d . . . . .
H11A H 0.424868 0.324329 0.793152 0.147 Uiso 1 1 d R U . . .
H11B H 0.443734 0.317919 0.892458 0.147 Uiso 1 1 d R U . . .
O12 O 1.000000 0.8643(8) 0.6241(16) 0.064(6) Uani 1 2 d S T P . .
H12A H 0.975195 0.881233 0.593042 0.096 Uiso 0.5 1 calc R U P . .
H12B H 1.024805 0.881233 0.593042 0.096 Uiso 0.5 1 calc R U P . .
O13 O 1.000000 0.663(2) 0.127(3) 0.130(11) Uani 1 2 d DS T P . .
H13 H 1.0242(11) 0.66(2) 0.086(8) 0.195 Uiso 1 1 d D U . . .
C1 C 0.5783(6) 0.6647(10) 0.6242(18) 0.061(6) Uani 1 1 d . . . . .
C2 C 0.6283(5) 0.6905(7) 0.5995(13) 0.042(3) Uani 1 1 d . . . . .
C3 C 0.6565(5) 0.6527(7) 0.5306(11) 0.035(3) Uani 1 1 d . . . . .
H3 H 0.643034 0.614321 0.492561 0.042 Uiso 1 1 calc R U . . .
C4 C 0.7050(5) 0.6714(7) 0.5174(12) 0.037(3) Uani 1 1 d . . . . .
C5 C 0.7224(5) 0.7318(7) 0.5654(12) 0.039(3) Uani 1 1 d . . . . .
C6 C 0.6944(6) 0.7711(7) 0.6321(11) 0.040(4) Uani 1 1 d . . . . .
H6 H 0.706694 0.812357 0.665090 0.048 Uiso 1 1 calc R U . . .
C7 C 0.6470(6) 0.7478(8) 0.6492(11) 0.040(4) Uani 1 1 d . . . . .
H7 H 0.627068 0.772851 0.697313 0.048 Uiso 1 1 calc R U . . .
C8 C 0.7433(4) 0.6386(6) 0.4418(11) 0.032(3) Uani 1 1 d . . . . .
C9 C 0.7851(5) 0.6891(7) 0.4611(11) 0.042(4) Uani 1 1 d . . . . .
C10 C 0.8314(5) 0.6865(8) 0.4181(15) 0.049(4) Uani 1 1 d . . . . .
H10A H 0.839213 0.650227 0.369540 0.059 Uiso 1 1 calc R U . . .
C11 C 0.8666(5) 0.7360(8) 0.4445(18) 0.055(4) Uani 1 1 d . . . . .
C12 C 0.9172(5) 0.7311(12) 0.4071(18) 0.070(7) Uani 1 1 d . . . . .
C13 C 0.8537(6) 0.7889(7) 0.5179(13) 0.048(4) Uani 1 1 d . . . . .
H13A H 0.877530 0.822788 0.537755 0.058 Uiso 1 1 calc R U . . .
C14 C 0.8081(6) 0.7928(7) 0.5613(13) 0.048(4) Uani 1 1 d . . . . .
H14 H 0.800165 0.828483 0.610766 0.057 Uiso 1 1 calc R U . . .
C15 C 0.7731(5) 0.7419(7) 0.5301(11) 0.038(3) Uani 1 1 d . . . . .
C16 C 0.7252(6) 0.6390(10) 0.3295(15) 0.057(4) Uani 1 1 d . . . . .
H16A H 0.693335 0.615783 0.326030 0.086 Uiso 1 1 calc R U . . .
H16B H 0.748431 0.613592 0.284968 0.086 Uiso 1 1 calc R U . . .
H16C H 0.722199 0.687849 0.305072 0.086 Uiso 1 1 calc R U . . .
C17 C 0.7562(6) 0.5603(7) 0.4730(14) 0.050(4) Uani 1 1 d . . . . .
H17A H 0.729367 0.530414 0.446127 0.060 Uiso 1 1 calc R U . . .
H17B H 0.785635 0.547345 0.432376 0.060 Uiso 1 1 calc R U . . .
C18 C 0.7657(4) 0.5362(6) 0.5871(14) 0.038(3) Uani 1 1 d . . . . .
C19 C 0.7200(6) 0.5356(7) 0.6521(12) 0.039(3) Uani 1 1 d . . . . .
C20 C 0.6759(5) 0.5004(7) 0.6317(12) 0.038(3) Uani 1 1 d . . . . .
H20 H 0.672449 0.471075 0.571746 0.045 Uiso 1 1 calc R U . . .
C21 C 0.6370(5) 0.5097(7) 0.7017(15) 0.047(4) Uani 1 1 d . . . . .
C22 C 0.5885(5) 0.4764(9) 0.6767(18) 0.057(5) Uani 1 1 d . . . . .
C23 C 0.6430(5) 0.5534(7) 0.7874(13) 0.041(3) Uani 1 1 d . . . . .
H23 H 0.616176 0.560293 0.833377 0.049 Uiso 1 1 calc R U . . .
C24 C 0.6859(5) 0.5870(7) 0.8087(14) 0.043(3) Uani 1 1 d . . . . .
H24 H 0.689296 0.615323 0.869670 0.052 Uiso 1 1 calc R U . . .
C25 C 0.7240(5) 0.5791(7) 0.7406(12) 0.037(3) Uani 1 1 d . . . . .
C26 C 0.7745(5) 0.6104(7) 0.7375(13) 0.042(4) Uani 1 1 d . . . . .
C27 C 0.7954(5) 0.6560(8) 0.8060(14) 0.043(3) Uani 1 1 d . . . . .
H27 H 0.778329 0.671350 0.866684 0.052 Uiso 1 1 calc R U . . .
C28 C 0.8433(6) 0.6803(9) 0.7845(15) 0.054(4) Uani 1 1 d . . . . .
H28 H 0.858520 0.713199 0.830270 0.064 Uiso 1 1 calc R U . . .
C29 C 0.8677(5) 0.6562(7) 0.6972(16) 0.045(4) Uani 1 1 d . . . . .
C30 C 0.9187(6) 0.6858(8) 0.6703(17) 0.058(5) Uani 1 1 d . . . . .
C31 C 0.8454(6) 0.6074(8) 0.6316(12) 0.043(4) Uani 1 1 d . . . . .
H31 H 0.862406 0.589564 0.572432 0.052 Uiso 1 1 calc R U . . .
C32 C 0.7982(6) 0.5845(7) 0.6525(12) 0.039(3) Uani 1 1 d . . . . .
C33 C 0.7883(5) 0.4625(7) 0.5793(18) 0.053(4) Uani 1 1 d . . . . .
H33A H 0.801560 0.448794 0.647578 0.079 Uiso 1 1 calc R U . . .
H33B H 0.814552 0.463002 0.527199 0.079 Uiso 1 1 calc R U . . .
H33C H 0.763256 0.428507 0.557948 0.079 Uiso 1 1 calc R U . . .

loop_
_atom_site_aniso_label
_atom_site_aniso_U_11
_atom_site_aniso_U_22
_atom_site_aniso_U_33
_atom_site_aniso_U_23
_atom_site_aniso_U_13
_atom_site_aniso_U_12
Cd1 0.0303(6) 0.0375(7) 0.0715(11) 0.0121(8) 0.000 0.000
Cd2 0.0343(8) 0.0783(13) 0.0725(13) 0.0066(10) 0.000 0.000
Cd3 0.0285(8) 0.0522(10) 0.144(2) -0.0228(12) 0.000 0.000
Cd4 0.0418(9) 0.1030(15) 0.0781(15) 0.0159(12) 0.000 0.000
O1 0.044(6) 0.063(7) 0.081(9) -0.010(7) 0.001(7) 0.002(5)
O2 0.035(6) 0.094(9) 0.100(12) -0.038(9) -0.003(6) -0.004(6)
O3 0.033(5) 0.052(6) 0.080(8) -0.020(6) 0.019(5) -0.007(5)
O4 0.043(6) 0.052(6) 0.129(12) -0.041(9) 0.008(8) -0.010(5)
O5 0.031(5) 0.099(10) 0.094(9) 0.038(8) -0.017(7) -0.024(6)
O6 0.038(6) 0.069(8) 0.077(10) 0.005(7) 0.010(5) 0.000(6)
O7 0.032(5) 0.051(6) 0.112(11) 0.022(7) -0.008(6) -0.013(5)
O8 0.031(5) 0.049(6) 0.114(11) 0.010(8) 0.010(7) -0.002(4)
O9 0.060(11) 0.063(11) 0.098(16) -0.040(11) 0.000 0.000
O10 0.023(8) 0.25(3) 0.17(3) 0.15(3) 0.000 0.000
O11 0.067(10) 0.162(17) 0.065(10) 0.018(10) 0.011(7) -0.034(10)
O12 0.035(9) 0.029(7) 0.129(18) -0.006(8) 0.000 0.000
O13 0.11(2) 0.13(2) 0.15(3) -0.03(2) 0.000 0.000
C1 0.022(8) 0.051(9) 0.110(18) -0.007(10) -0.017(8) 0.000(7)
C2 0.042(7) 0.042(7) 0.043(9) -0.001(8) -0.003(7) 0.006(6)
C3 0.034(6) 0.032(6) 0.039(8) 0.000(6) -0.002(6) -0.003(5)
C4 0.044(7) 0.030(6) 0.037(9) -0.002(6) -0.001(6) -0.007(5)
C5 0.032(6) 0.035(6) 0.051(10) -0.001(6) -0.002(6) -0.005(5)
C6 0.043(9) 0.030(7) 0.046(9) 0.004(6) -0.006(6) -0.005(6)
C7 0.054(10) 0.037(7) 0.029(8) 0.001(6) 0.000(6) 0.010(7)
C8 0.032(6) 0.034(6) 0.031(7) -0.004(6) 0.005(6) -0.011(5)
C9 0.042(8) 0.032(7) 0.052(11) 0.003(6) -0.007(6) -0.012(6)
C10 0.040(8) 0.042(8) 0.065(12) 0.013(8) -0.005(8) -0.006(6)
C11 0.029(6) 0.040(7) 0.095(14) 0.014(8) 0.003(8) -0.008(6)
C12 0.022(7) 0.094(14) 0.09(2) 0.045(13) -0.008(8) -0.009(8)
C13 0.056(9) 0.035(7) 0.053(10) 0.008(7) -0.010(8) -0.022(6)
C14 0.060(9) 0.033(7) 0.050(10) 0.006(6) -0.013(7) -0.016(6)
C15 0.040(7) 0.036(7) 0.036(8) 0.002(6) -0.001(6) -0.004(5)
C16 0.046(9) 0.060(10) 0.065(12) 0.000(9) 0.009(8) -0.020(8)
C17 0.051(8) 0.020(6) 0.079(13) -0.011(7) 0.016(8) -0.006(6)
C18 0.027(6) 0.030(6) 0.057(9) 0.005(8) 0.005(7) -0.002(4)
C19 0.035(8) 0.031(7) 0.051(9) 0.006(6) 0.001(6) -0.005(6)
C20 0.036(8) 0.025(6) 0.052(8) -0.001(6) 0.005(6) 0.001(6)
C21 0.031(7) 0.031(6) 0.080(13) 0.018(8) 0.005(7) 0.003(5)
C22 0.019(7) 0.054(9) 0.099(14) 0.006(10) 0.015(8) 0.000(6)
C23 0.028(6) 0.042(8) 0.052(9) 0.001(7) 0.008(7) 0.002(5)
C24 0.039(7) 0.038(8) 0.052(10) 0.014(7) 0.002(7) -0.001(6)
C25 0.025(6) 0.026(6) 0.059(9) 0.011(6) -0.006(6) 0.006(5)
C26 0.030(7) 0.037(7) 0.057(10) 0.023(7) -0.009(7) -0.002(6)
C27 0.039(7) 0.043(8) 0.047(9) 0.003(7) -0.004(7) -0.003(6)
C28 0.050(9) 0.062(10) 0.048(10) 0.010(9) -0.017(8) -0.008(7)
C29 0.026(6) 0.036(7) 0.074(11) -0.002(8) 0.004(8) -0.007(5)
C30 0.046(9) 0.028(7) 0.100(16) 0.022(9) -0.019(10) 0.001(7)
C31 0.033(8) 0.047(8) 0.050(9) 0.012(7) 0.004(6) -0.004(6)
C32 0.035(8) 0.032(7) 0.051(9) 0.009(6) 0.009(6) 0.005(6)
C33 0.033(7) 0.032(6) 0.092(13) 0.014(9) 0.023(9) 0.002(5)

loop_
_atom_type_symbol
_atom_type_description
_atom_type_scat_dispersion_real
_atom_type_scat_dispersion_imag
_atom_type_scat_source
C C 0.0181 0.0091 'International Tables Vol C Tables 4.2.6.8 and 6.1.1.4'
H H 0.0000 0.0000 'International Tables Vol C Tables 4.2.6.8 and 6.1.1.4'
Cd Cd 0.1185 4.6533 'International Tables Vol C Tables 4.2.6.8 and 6.1.1.4'
O O 0.0492 0.0322 'International Tables Vol C Tables 4.2.6.8 and 6.1.1.4'

loop_
_geom_angle_atom_site_label_1
_geom_angle_atom_site_label_2
_geom_angle_atom_site_label_3
_geom_angle
_geom_angle_site_symmetry_1
_geom_angle_site_symmetry_3
_geom_angle_publ_flag
O5 Cd1 O5 71.4(6) . 4_755 ?
O5 Cd1 O7 95.1(5) 4_755 4_755 ?
O5 Cd1 O7 95.1(5) . . ?
O5 Cd1 O7 163.4(4) . 4_755 ?
O5 Cd1 O7 163.4(4) 4_755 . ?
O7 Cd1 O7 96.5(6) 4_755 . ?
O8 Cd1 O5 128.0(6) . 4_755 ?
O8 Cd1 O5 128.0(6) 4_755 . ?
O8 Cd1 O5 78.9(5) 4_755 4_755 ?
O8 Cd1 O5 78.9(5) . . ?
O8 Cd1 O7 117.6(5) 4_755 . ?
O8 Cd1 O7 117.6(5) . 4_755 ?
O8 Cd1 O7 55.2(5) . . ?
O8 Cd1 O7 55.2(5) 4_755 4_755 ?
O8 Cd1 O8 87.8(5) . 4_755 ?
O8 Cd1 O12 134.2(3) . . ?
O8 Cd1 O12 134.2(3) 4_755 . ?
O12 Cd1 O5 84.8(5) . . ?
O12 Cd1 O5 84.8(6) . 4_755 ?
O12 Cd1 O7 84.4(4) . 4_755 ?
O12 Cd1 O7 84.4(4) . . ?
O3 Cd2 O3 80.5(6) 4_655 . ?
O3 Cd2 O12 86.7(4) 4_655 5_445 ?
O3 Cd2 O12 86.7(4) . 5_445 ?
O10 Cd2 O3 91.1(6) . 4_655 ?
O10 Cd2 O3 91.1(6) . . ?
O10 Cd2 O11 89.8(6) . 4_655 ?
O10 Cd2 O11 89.8(6) . . ?
O10 Cd2 O12 177.0(8) . 5_445 ?
O11 Cd2 O3 168.1(6) 4_655 4_655 ?
O11 Cd2 O3 168.1(6) . . ?
O11 Cd2 O3 87.6(6) . 4_655 ?
O11 Cd2 O3 87.6(6) 4_655 . ?
O11 Cd2 O11 104.3(10) 4_655 . ?
O11 Cd2 O12 92.0(5) 4_655 5_445 ?
O11 Cd2 O12 92.0(5) . 5_445 ?
O1 Cd3 O1 79.0(5) . 4_655 ?
O2 Cd3 O1 54.0(4) . . ?
O2 Cd3 O1 54.0(4) 4_655 4_655 ?
O2 Cd3 O1 107.4(5) 4_655 . ?
O2 Cd3 O1 107.4(5) . 4_655 ?
O2 Cd3 O2 88.5(7) 4_655 . ?
O3 Cd3 O1 162.6(5) . 4_655 ?
O3 Cd3 O1 99.2(4) 4_655 4_655 ?
O3 Cd3 O1 162.6(5) 4_655 . ?
O3 Cd3 O1 99.2(4) . . ?
O3 Cd3 O2 84.5(4) . . ?
O3 Cd3 O2 140.9(4) 4_655 . ?
O3 Cd3 O2 84.5(4) 4_655 4_655 ?
O3 Cd3 O2 140.9(4) . 4_655 ?
O3 Cd3 O3 77.3(5) . 4_655 ?
O3 Cd3 O9 83.3(5) . . ?
O3 Cd3 O9 83.3(5) 4_655 . ?
O9 Cd3 O1 79.4(5) . 4_655 ?
O9 Cd3 O1 79.4(5) . . ?
O9 Cd3 O2 128.8(4) . 4_655 ?
O9 Cd3 O2 128.8(4) . . ?
O1 Cd4 O1 79.9(5) 7_564 6_664 ?
O1 Cd4 O5 76.5(5) 7_564 4_755 ?
O1 Cd4 O5 76.5(5) 6_664 . ?
O1 Cd4 O5 117.5(4) 7_564 . ?
O1 Cd4 O5 117.5(4) 6_664 4_755 ?
O5 Cd4 O5 65.6(5) . 4_755 ?
O6 Cd4 O1 79.5(4) 4_755 7_564 ?
O6 Cd4 O1 159.1(4) 4_755 6_664 ?
O6 Cd4 O1 159.1(4) . 7_564 ?
O6 Cd4 O1 79.5(4) . 6_664 ?
O6 Cd4 O5 53.7(4) . . ?
O6 Cd4 O5 110.4(4) . 4_755 ?
O6 Cd4 O5 53.7(4) 4_755 4_755 ?
O6 Cd4 O5 110.4(4) 4_755 . ?
O6 Cd4 O6 120.8(6) 4_755 . ?
O6 Cd4 O13 93.1(6) 4_755 . ?
O6 Cd4 O13 93.1(6) . . ?
O13 Cd4 O1 90.5(8) . 6_664 ?
O13 Cd4 O1 90.5(9) . 7_564 ?
O13 Cd4 O5 145.7(4) . 4_755 ?
O13 Cd4 O5 145.7(4) . . ?
Cd4 O1 Cd3 96.9(4) 6_665 . ?
C1 O1 Cd3 89.6(10) . . ?
C1 O1 Cd4 147.3(12) . 6_665 ?
C1 O2 Cd3 94.2(13) . . ?
Cd2 O3 Cd3 100.5(4) . . ?
C22 O3 Cd2 120.7(10) . . ?
C22 O3 Cd3 123.4(12) . . ?
Cd1 O5 Cd4 102.2(4) . . ?
C12 O5 Cd1 121.1(11) . . ?
C12 O5 Cd4 83.8(14) . . ?
C12 O6 Cd4 97.6(10) . . ?
C30 O7 Cd1 88.2(13) . . ?
C30 O8 Cd1 92.2(10) . . ?
Cd3 O9 H9 109.1 . . ?
Cd2 O10 H10 106(10) . . ?
Cd2 O10 H10 106(10) . 4_655 ?
H10 O10 H10 104(7) . 4_655 ?
Cd2 O11 H11A 111.0 . . ?
Cd2 O11 H11B 111.5 . . ?
H11A O11 H11B 102.9 . . ?
Cd1 O12 Cd2 124.5(8) . 5 ?
Cd1 O12 H12A 106.2 . . ?
Cd1 O12 H12B 106.2 . . ?
Cd2 O12 H12A 106.2 5 . ?
Cd2 O12 H12B 106.2 5 . ?
H12A O12 H12B 106.4 . . ?
Cd4 O13 H13 126(10) . 4_755 ?
Cd4 O13 H13 126(10) . . ?
H13 O13 Cd4 126(10) . . ?
H13 O13 H13 103(7) . 4_755 ?
O1 C1 C2 120.0(16) . . ?
O2 C1 O1 120.9(17) . . ?
O2 C1 C2 118.9(18) . . ?
C3 C2 C1 119.0(14) . . ?
C7 C2 C1 120.8(15) . . ?
C7 C2 C3 120.1(14) . . ?
C2 C3 H3 120.4 . . ?
C2 C3 C4 119.2(12) . . ?
C4 C3 H3 120.4 . . ?
C3 C4 C8 128.5(12) . . ?
C5 C4 C3 119.3(13) . . ?
C5 C4 C8 111.7(11) . . ?
C4 C5 C15 107.4(12) . . ?
C6 C5 C4 122.0(13) . . ?
C6 C5 C15 130.6(12) . . ?
C5 C6 H6 121.6 . . ?
C5 C6 C7 116.8(13) . . ?
C7 C6 H6 121.6 . . ?
C2 C7 C6 122.3(14) . . ?
C2 C7 H7 118.8 . . ?
C6 C7 H7 118.8 . . ?
C4 C8 C17 111.8(11) . . ?
C9 C8 C4 99.2(10) . . ?
C9 C8 C16 113.5(12) . . ?
C9 C8 C17 112.6(11) . . ?
C16 C8 C4 111.2(12) . . ?
C16 C8 C17 108.5(12) . . ?
C10 C9 C8 127.5(13) . . ?
C15 C9 C8 112.5(12) . . ?
C15 C9 C10 120.0(13) . . ?
C9 C10 H10A 119.4 . . ?
C9 C10 C11 121.3(16) . . ?
C11 C10 H10A 119.4 . . ?
C10 C11 C12 122.4(19) . . ?
C10 C11 C13 117.7(15) . . ?
C13 C11 C12 119.6(16) . . ?
O5 C12 C11 119(2) . . ?
O6 C12 O5 122.6(17) . . ?
O6 C12 C11 118.1(17) . . ?
C11 C13 H13A 118.9 . . ?
C14 C13 C11 122.2(13) . . ?
C14 C13 H13A 118.9 . . ?
C13 C14 H14 121.1 . . ?
C13 C14 C15 117.9(15) . . ?
C15 C14 H14 121.1 . . ?
C9 C15 C5 109.2(12) . . ?
C9 C15 C14 120.9(14) . . ?
C14 C15 C5 129.8(13) . . ?
C8 C16 H16A 109.5 . . ?
C8 C16 H16B 109.5 . . ?
C8 C16 H16C 109.5 . . ?
H16A C16 H16B 109.5 . . ?
H16A C16 H16C 109.5 . . ?
H16B C16 H16C 109.5 . . ?
C8 C17 H17A 106.4 . . ?
C8 C17 H17B 106.4 . . ?
H17A C17 H17B 106.5 . . ?
C18 C17 C8 123.5(12) . . ?
C18 C17 H17A 106.4 . . ?
C18 C17 H17B 106.4 . . ?
C19 C18 C17 112.4(11) . . ?
C19 C18 C32 100.9(13) . . ?
C19 C18 C33 111.6(11) . . ?
C32 C18 C17 115.9(11) . . ?
C32 C18 C33 110.3(12) . . ?
C33 C18 C17 106.0(14) . . ?
C20 C19 C18 128.2(14) . . ?
C25 C19 C18 112.1(13) . . ?
C25 C19 C20 119.6(14) . . ?
C19 C20 H20 120.8 . . ?
C21 C20 C19 118.5(14) . . ?
C21 C20 H20 120.8 . . ?
C20 C21 C22 119.0(16) . . ?
C23 C21 C20 119.3(13) . . ?
C23 C21 C22 121.5(14) . . ?
O3 C22 O4 123.8(14) . . ?
O3 C22 C21 115.7(16) . . ?
O4 C22 C21 120.5(14) . . ?
C21 C23 H23 118.7 . . ?
C24 C23 C21 122.6(14) . . ?
C24 C23 H23 118.7 . . ?
C23 C24 H24 120.6 . . ?
C25 C24 C23 118.8(15) . . ?
C25 C24 H24 120.6 . . ?
C19 C25 C26 106.3(13) . . ?
C24 C25 C19 121.2(14) . . ?
C24 C25 C26 132.5(15) . . ?
C27 C26 C25 128.4(15) . . ?
C27 C26 C32 123.0(14) . . ?
C32 C26 C25 108.6(14) . . ?
C26 C27 H27 120.9 . . ?
C26 C27 C28 118.2(16) . . ?
C28 C27 H27 120.9 . . ?
C27 C28 H28 120.0 . . ?
C29 C28 C27 119.9(15) . . ?
C29 C28 H28 120.0 . . ?
C28 C29 C30 119.9(15) . . ?
C28 C29 C31 119.6(13) . . ?
C31 C29 C30 120.5(16) . . ?
O7 C30 O8 123.9(17) . . ?
O7 C30 C29 120.0(18) . . ?
O8 C30 C29 116.0(15) . . ?
C29 C31 H31 119.9 . . ?
C29 C31 C32 120.2(15) . . ?
C32 C31 H31 119.9 . . ?
C26 C32 C18 112.0(13) . . ?
C26 C32 C31 119.1(15) . . ?
C31 C32 C18 128.7(14) . . ?
C18 C33 H33A 109.5 . . ?
C18 C33 H33B 109.5 . . ?
C18 C33 H33C 109.5 . . ?
H33A C33 H33B 109.5 . . ?
H33A C33 H33C 109.5 . . ?
H33B C33 H33C 109.5 . . ?

loop_
_geom_bond_atom_site_label_1
_geom_bond_atom_site_label_2
_geom_bond_distance
_geom_bond_site_symmetry_2
_geom_bond_publ_flag
Cd1 O5 2.408(14) 4_755 ?
Cd1 O5 2.408(14) . ?
Cd1 O7 2.431(14) . ?
Cd1 O7 2.431(14) 4_755 ?
Cd1 O8 2.323(10) 4_755 ?
Cd1 O8 2.323(10) . ?
Cd1 O12 2.344(14) . ?
Cd2 O3 2.253(11) 4_655 ?
Cd2 O3 2.253(11) . ?
Cd2 O10 2.15(4) . ?
Cd2 O11 2.236(14) 4_655 ?
Cd2 O11 2.236(14) . ?
Cd2 O12 2.411(19) 5_445 ?
Cd3 O1 2.443(11) . ?
Cd3 O1 2.443(11) 4_655 ?
Cd3 O2 2.365(15) 4_655 ?
Cd3 O2 2.365(15) . ?
Cd3 O3 2.329(12) . ?
Cd3 O3 2.329(12) 4_655 ?
Cd3 O9 2.33(2) . ?
Cd4 O1 2.420(12) 7_564 ?
Cd4 O1 2.420(12) 6_664 ?
Cd4 O5 2.594(17) 4_755 ?
Cd4 O5 2.594(17) . ?
Cd4 O6 2.296(12) . ?
Cd4 O6 2.296(12) 4_755 ?
Cd4 O13 2.39(3) . ?
O1 C1 1.28(2) . ?
O2 C1 1.24(2) . ?
O3 C22 1.274(19) . ?
O4 C22 1.28(2) . ?
O5 C12 1.27(2) . ?
O6 C12 1.26(3) . ?
O7 C30 1.23(2) . ?
O8 C30 1.27(3) . ?
O9 H9 0.9194 . ?
O10 H10 0.851(15) . ?
O10 H10 0.851(15) 4_655 ?
O11 H11A 0.8791 . ?
O11 H11B 0.8787 . ?
O12 H12A 0.8500 . ?
O12 H12B 0.8500 . ?
O13 H13 0.851(15) . ?
O13 H13 0.851(15) . ?
O13 H13 0.851(15) 4_755 ?
C1 C2 1.49(2) . ?
C2 C3 1.37(2) . ?
C2 C7 1.36(2) . ?
C3 H3 0.9500 . ?
C3 C4 1.385(18) . ?
C4 C5 1.384(18) . ?
C4 C8 1.557(19) . ?
C5 C6 1.37(2) . ?
C5 C15 1.474(19) . ?
C6 H6 0.9500 . ?
C6 C7 1.39(2) . ?
C7 H7 0.9500 . ?
C8 C9 1.513(17) . ?
C8 C16 1.52(2) . ?
C8 C17 1.576(19) . ?
C9 C10 1.38(2) . ?
C9 C15 1.37(2) . ?
C10 H10A 0.9500 . ?
C10 C11 1.39(2) . ?
C11 C12 1.47(2) . ?
C11 C13 1.42(3) . ?
C13 H13A 0.9500 . ?
C13 C14 1.37(2) . ?
C14 H14 0.9500 . ?
C14 C15 1.417(19) . ?
C16 H16A 0.9800 . ?
C16 H16B 0.9800 . ?
C16 H16C 0.9800 . ?
C17 H17A 0.9900 . ?
C17 H17B 0.9900 . ?
C17 C18 1.55(3) . ?
C18 C19 1.50(2) . ?
C18 C32 1.53(2) . ?
C18 C33 1.530(17) . ?
C19 C20 1.41(2) . ?
C19 C25 1.40(2) . ?
C20 H20 0.9500 . ?
C20 C21 1.40(2) . ?
C21 C22 1.51(2) . ?
C21 C23 1.38(2) . ?
C23 H23 0.9500 . ?
C23 C24 1.37(2) . ?
C24 H24 0.9500 . ?
C24 C25 1.37(2) . ?
C25 C26 1.51(2) . ?
C26 C27 1.36(2) . ?
C26 C32 1.36(2) . ?
C27 H27 0.9500 . ?
C27 C28 1.42(2) . ?
C28 H28 0.9500 . ?
C28 C29 1.38(3) . ?
C29 C30 1.54(2) . ?
C29 C31 1.39(2) . ?
C31 H31 0.9500 . ?
C31 C32 1.39(2) . ?
C33 H33A 0.9800 . ?
C33 H33B 0.9800 . ?
C33 H33C 0.9800 . ?

loop_
_geom_torsion_atom_site_label_1
_geom_torsion_atom_site_label_2
_geom_torsion_atom_site_label_3
_geom_torsion_atom_site_label_4
_geom_torsion
_geom_torsion_site_symmetry_1
_geom_torsion_site_symmetry_2
_geom_torsion_site_symmetry_3
_geom_torsion_site_symmetry_4
_geom_torsion_publ_flag
Cd1 O5 C12 O6 -86(2) . . . . ?
Cd1 O5 C12 C11 94.7(18) . . . . ?
Cd1 O7 C30 O8 6.7(17) . . . . ?
Cd1 O7 C30 C29 -169.0(13) . . . . ?
Cd1 O8 C30 O7 -7.0(18) . . . . ?
Cd1 O8 C30 C29 168.9(12) . . . . ?
Cd2 O3 C22 O4 45(3) . . . . ?
Cd2 O3 C22 C21 -135.9(11) . . . . ?
Cd3 O1 C1 O2 11.4(19) . . . . ?
Cd3 O1 C1 C2 -162.4(14) . . . . ?
Cd3 O2 C1 O1 -11.8(19) . . . . ?
Cd3 O2 C1 C2 162.1(14) . . . . ?
Cd3 O3 C22 O4 -85(2) . . . . ?
Cd3 O3 C22 C21 93.8(17) . . . . ?
Cd4 O1 C1 O2 -91(3) 6_665 . . . ?
Cd4 O1 C1 C2 95(2) 6_665 . . . ?
Cd4 O5 C12 O6 14.6(17) . . . . ?
Cd4 O5 C12 C11 -164.8(16) . . . . ?
Cd4 O6 C12 O5 -16.6(19) . . . . ?
Cd4 O6 C12 C11 162.8(14) . . . . ?
O1 C1 C2 C3 160.7(16) . . . . ?
O1 C1 C2 C7 -15(2) . . . . ?
O2 C1 C2 C3 -13(2) . . . . ?
O2 C1 C2 C7 171.1(17) . . . . ?
C1 C2 C3 C4 -172.0(15) . . . . ?
C1 C2 C7 C6 176.6(15) . . . . ?
C2 C3 C4 C5 -7(2) . . . . ?
C2 C3 C4 C8 -177.7(13) . . . . ?
C3 C2 C7 C6 1(2) . . . . ?
C3 C4 C5 C6 5(2) . . . . ?
C3 C4 C5 C15 -174.9(13) . . . . ?
C3 C4 C8 C9 174.3(14) . . . . ?
C3 C4 C8 C16 54.6(19) . . . . ?
C3 C4 C8 C17 -66.8(19) . . . . ?
C4 C5 C6 C7 0(2) . . . . ?
C4 C5 C15 C9 1.0(17) . . . . ?
C4 C5 C15 C14 -175.3(15) . . . . ?
C4 C8 C9 C10 177.8(15) . . . . ?
C4 C8 C9 C15 -2.0(15) . . . . ?
C4 C8 C17 C18 -44.1(16) . . . . ?
C5 C4 C8 C9 2.6(15) . . . . ?
C5 C4 C8 C16 -117.1(13) . . . . ?
C5 C4 C8 C17 121.6(13) . . . . ?
C5 C6 C7 C2 -3(2) . . . . ?
C6 C5 C15 C9 -178.8(15) . . . . ?
C6 C5 C15 C14 5(3) . . . . ?
C7 C2 C3 C4 4(2) . . . . ?
C8 C4 C5 C6 177.5(13) . . . . ?
C8 C4 C5 C15 -2.4(17) . . . . ?
C8 C9 C10 C11 -178.8(15) . . . . ?
C8 C9 C15 C5 0.8(16) . . . . ?
C8 C9 C15 C14 177.5(13) . . . . ?
C8 C17 C18 C19 71.0(16) . . . . ?
C8 C17 C18 C32 -44.4(17) . . . . ?
C8 C17 C18 C33 -167.0(12) . . . . ?
C9 C8 C17 C18 66.6(17) . . . . ?
C9 C10 C11 C12 174.7(16) . . . . ?
C9 C10 C11 C13 1(3) . . . . ?
C10 C9 C15 C5 -179.0(14) . . . . ?
C10 C9 C15 C14 -2(2) . . . . ?
C10 C11 C12 O5 -173.0(18) . . . . ?
C10 C11 C12 O6 8(3) . . . . ?
C10 C11 C13 C14 -1(3) . . . . ?
C11 C13 C14 C15 0(2) . . . . ?
C12 C11 C13 C14 -175.2(16) . . . . ?
C13 C11 C12 O5 1(3) . . . . ?
C13 C11 C12 O6 -178.4(16) . . . . ?
C13 C14 C15 C5 177.9(15) . . . . ?
C13 C14 C15 C9 2(2) . . . . ?
C15 C5 C6 C7 179.4(15) . . . . ?
C15 C9 C10 C11 1(2) . . . . ?
C16 C8 C9 C10 -64.2(19) . . . . ?
C16 C8 C9 C15 116.1(14) . . . . ?
C16 C8 C17 C18 -167.0(12) . . . . ?
C17 C8 C9 C10 59.5(19) . . . . ?
C17 C8 C9 C15 -120.3(14) . . . . ?
C17 C18 C19 C20 55.1(18) . . . . ?
C17 C18 C19 C25 -122.0(13) . . . . ?
C17 C18 C32 C26 118.8(13) . . . . ?
C17 C18 C32 C31 -56.4(19) . . . . ?
C18 C19 C20 C21 -177.5(14) . . . . ?
C18 C19 C25 C24 178.6(12) . . . . ?
C18 C19 C25 C26 -0.7(15) . . . . ?
C19 C18 C32 C26 -2.8(15) . . . . ?
C19 C18 C32 C31 -178.1(15) . . . . ?
C19 C20 C21 C22 175.8(13) . . . . ?
C19 C20 C21 C23 1(2) . . . . ?
C19 C25 C26 C27 179.6(14) . . . . ?
C19 C25 C26 C32 -1.2(15) . . . . ?
C20 C19 C25 C24 1(2) . . . . ?
C20 C19 C25 C26 -178.1(12) . . . . ?
C20 C21 C22 O3 -170.1(15) . . . . ?
C20 C21 C22 O4 9(2) . . . . ?
C20 C21 C23 C24 -2(2) . . . . ?
C21 C23 C24 C25 2(2) . . . . ?
C22 C21 C23 C24 -176.6(14) . . . . ?
C23 C21 C22 O3 5(2) . . . . ?
C23 C21 C22 O4 -176.1(16) . . . . ?
C23 C24 C25 C19 -2(2) . . . . ?
C23 C24 C25 C26 177.0(13) . . . . ?
C24 C25 C26 C27 0(2) . . . . ?
C24 C25 C26 C32 179.6(14) . . . . ?
C25 C19 C20 C21 -1(2) . . . . ?
C25 C26 C27 C28 -177.7(13) . . . . ?
C25 C26 C32 C18 2.6(16) . . . . ?
C25 C26 C32 C31 178.3(12) . . . . ?
C26 C27 C28 C29 -1(2) . . . . ?
C27 C26 C32 C18 -178.1(13) . . . . ?
C27 C26 C32 C31 -2(2) . . . . ?
C27 C28 C29 C30 176.6(14) . . . . ?
C27 C28 C29 C31 -1(2) . . . . ?
C28 C29 C30 O7 -13(2) . . . . ?
C28 C29 C30 O8 171.4(16) . . . . ?
C28 C29 C31 C32 2(2) . . . . ?
C29 C31 C32 C18 174.8(14) . . . . ?
C29 C31 C32 C26 0(2) . . . . ?
C30 C29 C31 C32 -175.7(13) . . . . ?
C31 C29 C30 O7 165.0(15) . . . . ?
C31 C29 C30 O8 -11(2) . . . . ?
C32 C18 C19 C20 179.1(14) . . . . ?
C32 C18 C19 C25 2.0(14) . . . . ?
C32 C26 C27 C28 3(2) . . . . ?
C33 C18 C19 C20 -64(2) . . . . ?
C33 C18 C19 C25 119.1(16) . . . . ?
C33 C18 C32 C26 -120.9(14) . . . . ?
C33 C18 C32 C31 64(2) . . . . ?

loop_
_smtbx_masks_void_nr
_smtbx_masks_void_average_x
_smtbx_masks_void_average_y
_smtbx_masks_void_average_z
_smtbx_masks_void_volume
_smtbx_masks_void_count_electrons
_smtbx_masks_void_content
1 0.000 0.500 -0.009 609.6 124.7 '12 H2O'
2 0.500 0.000 -0.002 609.6 124.7 '12 H2O'
